data_7038115
loop_
_publ_author_name
'Kuzyaev, D. M.'
'Balashova, T. V.'
'Burin, M. E.'
'Fukin, G. K.'
'Rumyantcev, R. V.'
'Pushkarev, A. P.'
'Ilichev, V. A.'
'Grishin, I. D.'
'Vorozhtsov, D. L.'
'Bochkarev, M. N.'

_publ_section_title
;
 Synthesis, structure and luminescent properties of lanthanide
 fluoroalkoxides.
;
_journal_issue 8
_journal_name_full 'Dalton transactions (Cambridge, England : 2003)'
_journal_page_first 3464
_journal_page_last 3472
_journal_paper_doi 10.1039/c5dt04636j
_journal_volume 45
_journal_year 2016
_chemical_absolute_configuration unk
_chemical_formula_sum 'C66 H64 F84 O20 Sm6'
_chemical_formula_weight 3675.27
_space_group_crystal_system triclinic
_space_group_IT_number 1
_space_group_name_Hall 'P 1'
_space_group_name_H-M_alt 'P 1'
_symmetry_space_group_name_Hall 'P 1'
_symmetry_space_group_name_H-M 'P 1'
_atom_sites_solution_hydrogens geom
_atom_sites_solution_primary direct
_atom_sites_solution_secondary difmap
_audit_creation_method SHELXL-2014/7
_audit_update_record
;
2015-11-17 deposited with the CCDC.
2016-01-05 downloaded from the CCDC.
;
_cell_angle_alpha 90.2290(10)
_cell_angle_beta 102.8870(10)
_cell_angle_gamma 94.7970(10)
_cell_formula_units_Z 1
_cell_length_a 10.7448(4)
_cell_length_b 13.4413(5)
_cell_length_c 19.2506(8)
_cell_measurement_reflns_used 5365
_cell_measurement_temperature 100(2)
_cell_measurement_theta_max 24.13
_cell_measurement_theta_min 2.17
_cell_volume 2699.99(18)
_computing_cell_refinement 'Bruker SMART'
_computing_data_collection 'Bruker SMART'
_computing_data_reduction 'Bruker SHELXTL'
_computing_molecular_graphics 'Bruker SHELXTL'
_computing_publication_material 'Bruker SHELXTL'
_computing_structure_refinement 'SHELXL-2014/7 (Sheldrick, 2014)'
_computing_structure_solution 'SHELXL-2014/7 (Sheldrick, 2014)'
_diffrn_ambient_temperature 100(2)
_diffrn_measured_fraction_theta_full 0.992
_diffrn_measured_fraction_theta_max 0.991
_diffrn_measurement_device_type 'CCD area detector'
_diffrn_measurement_method 'omega scans'
_diffrn_radiation_monochromator graphite
_diffrn_radiation_source 'fine-focus sealed tube'
_diffrn_radiation_type MoK\a
_diffrn_radiation_wavelength 0.71073
_diffrn_reflns_av_R_equivalents 0.0212
_diffrn_reflns_av_unetI/netI 0.0677
_diffrn_reflns_laue_measured_fraction_full 0.992
_diffrn_reflns_laue_measured_fraction_max 0.991
_diffrn_reflns_limit_h_max 13
_diffrn_reflns_limit_h_min -13
_diffrn_reflns_limit_k_max 16
_diffrn_reflns_limit_k_min -16
_diffrn_reflns_limit_l_max 23
_diffrn_reflns_limit_l_min -23
_diffrn_reflns_number 23376
_diffrn_reflns_point_group_measured_fraction_full 0.992
_diffrn_reflns_point_group_measured_fraction_max 0.991
_diffrn_reflns_theta_full 25.242
_diffrn_reflns_theta_max 25.999
_diffrn_reflns_theta_min 1.848
_exptl_absorpt_coefficient_mu 3.414
_exptl_absorpt_correction_T_max 0.7961
_exptl_absorpt_correction_T_min 0.5342
_exptl_absorpt_correction_type multi-scan
_exptl_crystal_colour red
_exptl_crystal_density_diffrn 2.260
_exptl_crystal_density_method 'not measured'
_exptl_crystal_description plate
_exptl_crystal_F_000 1748
_exptl_crystal_size_max 0.210
_exptl_crystal_size_mid 0.160
_exptl_crystal_size_min 0.070
_refine_diff_density_max 1.920
_refine_diff_density_min -1.147
_refine_diff_density_rms 0.197
_refine_ls_abs_structure_details
;
 Refined as an inversion twin.
;
_refine_ls_abs_structure_Flack 0.379(19)
_refine_ls_extinction_method none
_refine_ls_goodness_of_fit_ref 1.044
_refine_ls_hydrogen_treatment constr
_refine_ls_matrix_type full
_refine_ls_number_parameters 1588
_refine_ls_number_reflns 20001
_refine_ls_number_restraints 3777
_refine_ls_restrained_S_all 1.704
_refine_ls_R_factor_all 0.0820
_refine_ls_R_factor_gt 0.0603
_refine_ls_shift/su_max 0.003
_refine_ls_shift/su_mean 0.000
_refine_ls_structure_factor_coef Fsqd
_refine_ls_weighting_details 'w=1/[\s^2^(Fo^2^)+(0.1034P)^2^] where P=(Fo^2^+2Fc^2^)/3'
_refine_ls_weighting_scheme calc
_refine_ls_wR_factor_gt 0.1527
_refine_ls_wR_factor_ref 0.1647
_reflns_Friedel_coverage 1.000
_reflns_friedel_fraction_full 0.992
_reflns_friedel_fraction_max 0.991
_reflns_number_gt 15826
_reflns_number_total 20001
_reflns_threshold_expression 'I > 2\s(I)'
_cod_data_source_file c5dt04636j2.cif
_cod_data_source_block smoccfm
_cod_depositor_comments 'Adding full bibliography for 7038111--7038116.cif.'
_cod_database_code 7038115
_shelx_shelxl_version_number 2014/7
_shelx_space_group_comment
;
The symmetry employed for this shelxl refinement is uniquely defined
by the following loop, which should always be used as a source of
symmetry information in preference to the above space-group names.
They are only intended as comments.
;
_exptl_absorpt_special_details 'SADABS (Sheldrick, 2008a)'

loop_
_space_group_symop_operation_xyz
'x, y, z'

loop_
_atom_site_label
_atom_site_type_symbol
_atom_site_fract_x
_atom_site_fract_y
_atom_site_fract_z
_atom_site_U_iso_or_equiv
_atom_site_adp_type
_atom_site_occupancy
_atom_site_site_symmetry_order
_atom_site_calc_flag
_atom_site_refinement_flags_posn
_atom_site_refinement_flags_adp
Sm1A Sm 0.21501(8) -0.74492(7) 0.35642(5) 0.0330(2) Uani 1 1 d . .
Sm2A Sm 0.35592(8) -0.66227(6) 0.20388(5) 0.0310(2) Uani 1 1 d . .
Sm3A Sm 0.27387(8) -0.93630(6) 0.22394(5) 0.0313(2) Uani 1 1 d . .
Sm2B Sm -0.26513(9) -0.06306(7) -0.23439(5) 0.0369(2) Uani 1 1 d . .
Sm1B Sm -0.21750(8) -0.26637(7) -0.35557(5) 0.0321(2) Uani 1 1 d . .
Sm3B Sm -0.35857(8) -0.33008(7) -0.19560(5) 0.0335(2) Uani 1 1 d . .
O7A O 0.2336(11) -0.5879(9) 0.1196(6) 0.046(3) Uani 1 1 d D U
C19A C 0.2195(14) -0.5192(7) 0.0648(6) 0.084(5) Uani 1 1 d D U
H19C H 0.3050 -0.5014 0.0535 0.101 Uiso 1 1 calc R U
C20A C 0.1283(7) -0.5692(6) -0.0013(5) 0.090(5) Uani 1 1 d D U
F37A F 0.1063(17) -0.5023(8) -0.0518(6) 0.111(4) Uani 1 1 d D U
F38A F 0.0174(4) -0.6061(8) 0.0107(4) 0.118(4) Uani 1 1 d D U
F39A F 0.1834(5) -0.6429(6) -0.0247(4) 0.108(4) Uani 1 1 d D U
C21A C 0.1719(8) -0.4249(6) 0.0921(4) 0.100(5) Uani 1 1 d D U
F40A F 0.0556(8) -0.4459(12) 0.1034(7) 0.102(4) Uani 1 1 d D U
F41A F 0.2499(13) -0.3898(11) 0.1518(5) 0.113(4) Uani 1 1 d D U
F42A F 0.1602(19) -0.3568(8) 0.0425(6) 0.124(5) Uani 1 1 d D U
O1A O 0.1606(9) -0.7670(8) 0.2208(5) 0.030(2) Uani 1 1 d D U
C1A C 0.0462(11) -0.7419(10) 0.1753(6) 0.032(3) Uani 1 1 d D U
H1 H 0.0612 -0.6744 0.1555 0.038 Uiso 1 1 calc R U
C2A C 0.0067(6) -0.8194(4) 0.1138(4) 0.049(4) Uani 1 1 d D U
F1A F 0.0172(8) -0.9106(4) 0.1387(3) 0.071(3) Uani 1 1 d D U
F2A F 0.0828(7) -0.8063(5) 0.0683(3) 0.072(3) Uani 1 1 d D U
F3A F -0.1127(7) -0.8121(8) 0.0779(5) 0.055(3) Uani 1 1 d D U
C3A C -0.0587(11) -0.7393(10) 0.2171(7) 0.040(3) Uani 1 1 d D U
F4A F -0.0155(10) -0.6936(9) 0.2800(5) 0.059(3) Uani 1 1 d D U
F5A F -0.1567(9) -0.6907(8) 0.1814(5) 0.048(2) Uani 1 1 d D U
F6A F -0.1067(12) -0.8284(8) 0.2300(7) 0.070(3) Uani 1 1 d D U
O2A O 0.4047(10) -0.7847(9) 0.2999(5) 0.033(3) Uani 1 1 d D U
C4A C 0.5304(12) -0.7562(13) 0.3379(6) 0.051(4) Uani 1 1 d D U
H4A H 0.5467 -0.6824 0.3337 0.062 Uiso 1 1 calc R U
C5A C 0.6241(12) -0.8060(11) 0.3045(7) 0.053(4) Uani 1 1 d D U
F7A F 0.7434(11) -0.8003(11) 0.3442(7) 0.072(3) Uani 1 1 d D U
F8A F 0.5895(12) -0.8997(8) 0.2846(7) 0.070(3) Uani 1 1 d D U
F9A F 0.6287(11) -0.7591(9) 0.2432(6) 0.067(3) Uani 1 1 d D U
C6A C 0.5454(13) -0.7790(11) 0.4163(7) 0.052(4) Uani 1 1 d D U
F10A F 0.4532(10) -0.7447(9) 0.4424(5) 0.056(3) Uani 1 1 d D U
F11A F 0.6552(10) -0.7511(9) 0.4591(6) 0.062(3) Uani 1 1 d D U
F12A F 0.5336(14) -0.8792(8) 0.4220(7) 0.079(3) Uani 1 1 d D U
O3A O 0.3044(11) -0.5930(7) 0.3051(6) 0.033(3) Uani 1 1 d D U
C7A C 0.3183(12) -0.4919(10) 0.3251(7) 0.042(3) Uani 1 1 d D U
H7A H 0.3623 -0.4530 0.2919 0.051 Uiso 1 1 calc R U
C8A C 0.1859(13) -0.4559(10) 0.3197(7) 0.051(4) Uani 1 1 d D U
F13A F 0.1106(12) -0.4739(10) 0.2543(6) 0.073(3) Uani 1 1 d D U
F14A F 0.1900(15) -0.3589(9) 0.3324(8) 0.087(4) Uani 1 1 d D U
F15A F 0.1237(11) -0.5034(9) 0.3637(6) 0.067(3) Uani 1 1 d D U
C9A C 0.4027(14) -0.4822(11) 0.4006(7) 0.063(4) Uani 1 1 d D U
F16A F 0.4075(15) -0.3898(9) 0.4288(7) 0.089(4) Uani 1 1 d D U
F17A F 0.3575(13) -0.5435(10) 0.4451(6) 0.072(3) Uani 1 1 d D U
F18A F 0.5194(11) -0.5087(10) 0.4006(7) 0.077(3) Uani 1 1 d D U
O4A O 0.2087(12) -0.9346(9) 0.3359(6) 0.049(3) Uani 1 1 d D U
C10A C 0.1553(12) -0.9980(11) 0.3800(7) 0.048(3) Uani 1 1 d D U
H10A H 0.1643 -1.0682 0.3659 0.058 Uiso 1 1 calc R U
C11A C 0.2327(13) -0.9790(11) 0.4570(7) 0.058(4) Uani 1 1 d D U
F19A F 0.2355(12) -0.8845(8) 0.4793(6) 0.063(3) Uani 1 1 d D U
F20A F 0.3534(11) -0.9995(10) 0.4636(7) 0.076(3) Uani 1 1 d D U
F21A F 0.1805(12) -1.0373(9) 0.5014(6) 0.073(3) Uani 1 1 d D U
C12A C 0.0143(13) -0.9853(11) 0.3708(8) 0.067(4) Uani 1 1 d D U
F22A F -0.0053(13) -0.8904(9) 0.3825(8) 0.078(3) Uani 1 1 d D U
F23A F -0.0434(13) -1.0404(11) 0.4142(7) 0.088(4) Uani 1 1 d D U
F24A F -0.0416(14) -1.0132(11) 0.3030(6) 0.085(4) Uani 1 1 d D U
O5A O 0.3666(11) -0.8153(8) 0.1454(5) 0.033(3) Uani 1 1 d D U
C13A C 0.3692(13) -0.8295(8) 0.0745(6) 0.037(3) Uani 1 1 d D U
H13A H 0.2865 -0.8097 0.0448 0.045 Uiso 1 1 calc R U
C14A C 0.4774(13) -0.7633(10) 0.0549(7) 0.051(4) Uani 1 1 d D U
F25A F 0.4692(12) -0.7642(9) -0.0139(5) 0.066(3) Uani 1 1 d D U
F26A F 0.4711(12) -0.6689(8) 0.0764(6) 0.069(3) Uani 1 1 d D U
F27A F 0.5914(10) -0.7879(10) 0.0882(7) 0.070(3) Uani 1 1 d D U
C15A C 0.3765(13) -0.9402(9) 0.0599(7) 0.049(4) Uani 1 1 d D U
F28A F 0.2792(12) -0.9932(8) 0.0795(6) 0.071(3) Uani 1 1 d D U
F29A F 0.4857(11) -0.9710(9) 0.0980(6) 0.064(3) Uani 1 1 d D U
F30A F 0.3635(11) -0.9591(8) -0.0089(5) 0.057(3) Uani 1 1 d D U
O6A O 0.5283(11) -0.5565(9) 0.2202(6) 0.047(3) Uani 1 1 d D U
C16A C 0.6368(14) -0.5089(11) 0.2049(7) 0.057(4) Uani 1 1 d D U
H16A H 0.6791 -0.5591 0.1818 0.069 Uiso 1 1 calc R U
C17A C 0.6048(14) -0.4255(11) 0.1529(7) 0.059(4) Uani 1 1 d D U
F31A F 0.5315(13) -0.4579(9) 0.0912(6) 0.073(3) Uani 1 1 d D U
F32A F 0.7071(12) -0.3760(11) 0.1367(8) 0.090(4) Uani 1 1 d D U
F33A F 0.5390(14) -0.3588(10) 0.1776(8) 0.092(4) Uani 1 1 d D U
C18A C 0.7286(13) -0.4736(11) 0.2741(7) 0.058(4) Uani 1 1 d D U
F34A F 0.8407(11) -0.4396(10) 0.2643(7) 0.073(3) Uani 1 1 d D U
F35A F 0.6811(12) -0.4020(9) 0.3068(7) 0.074(3) Uani 1 1 d D U
F36A F 0.7468(13) -0.5490(9) 0.3175(7) 0.077(3) Uani 1 1 d D U
O1B O -0.1585(2) -0.2216(8) -0.2221(3) 0.040(3) Uani 1 1 d D U
C1B C -0.02884(18) -0.1997(2) -0.18375(10) 0.072(4) Uani 1 1 d D U
H1B1 H -0.0021 -0.1277 -0.1896 0.087 Uiso 1 1 calc R U
C2B C -0.0201(5) -0.2194(4) -0.10413(11) 0.069(4) Uani 1 1 d D U
F1B F -0.1060(9) -0.2861(3) -0.0884(7) 0.098(4) Uani 1 1 d D U
F2B F -0.0490(11) -0.1297(3) -0.0875(8) 0.109(4) Uani 1 1 d D U
F3B F 0.0962(7) -0.2358(10) -0.0687(6) 0.073(3) Uani 1 1 d D U
C3B C 0.0622(3) -0.2647(3) -0.2113(2) 0.091(5) Uani 1 1 d D U
F4B F 0.0294(11) -0.2746(12) -0.2803(6) 0.082(4) Uani 1 1 d D U
F5B F 0.1835(7) -0.2295(11) -0.1894(8) 0.099(4) Uani 1 1 d D U
F6B F 0.047(2) -0.3531(7) -0.1827(8) 0.151(5) Uani 1 1 d D U
O2B O -0.4027(9) -0.2098(8) -0.3016(5) 0.029(2) Uani 1 1 d D U
C4B C -0.5161(11) -0.1814(10) -0.3449(6) 0.033(3) Uani 1 1 d D U
H4B1 H -0.5026 -0.1098 -0.3576 0.039 Uiso 1 1 calc R U
C5B C -0.6225(12) -0.1920(10) -0.3032(7) 0.040(3) Uani 1 1 d D U
F7B F -0.6261(10) -0.2806(7) -0.2729(6) 0.055(3) Uani 1 1 d D U
F8B F -0.6032(9) -0.1221(7) -0.2514(5) 0.047(2) Uani 1 1 d D U
F9B F -0.7376(10) -0.1807(10) -0.3446(7) 0.068(3) Uani 1 1 d D U
C6B C -0.5535(12) -0.2448(10) -0.4130(6) 0.043(4) Uani 1 1 d D U
F11B F -0.5980(11) -0.3378(7) -0.4049(6) 0.056(3) Uani 1 1 d D U
F10B F -0.4491(9) -0.2487(9) -0.4421(5) 0.048(3) Uani 1 1 d D U
F12B F -0.6414(9) -0.2043(8) -0.4628(5) 0.049(3) Uani 1 1 d D U
O3B O -0.2064(13) -0.0818(9) -0.3434(6) 0.052(3) Uani 1 1 d D U
C7B C -0.1697(8) -0.0046(11) -0.3861(3) 0.072(4) Uani 1 1 d D U
H7B1 H -0.1862 0.0615 -0.3676 0.086 Uiso 1 1 calc R U
C8B C -0.2581(9) -0.0280(10) -0.4600(3) 0.081(5) Uani 1 1 d D U
F13B F -0.2503(15) -0.1202(9) -0.4849(8) 0.086(4) Uani 1 1 d D U
F14B F -0.3794(12) -0.0253(12) -0.4556(9) 0.101(4) Uani 1 1 d D U
F15B F -0.2349(16) 0.0356(11) -0.5099(8) 0.103(4) Uani 1 1 d D U
C9B C -0.0276(13) -0.0059(12) -0.3860(9) 0.086(5) Uani 1 1 d D U
F16B F -0.0025(13) -0.0923(9) -0.4118(7) 0.080(3) Uani 1 1 d D U
F17B F 0.0084(16) 0.0689(11) -0.4234(9) 0.110(4) Uani 1 1 d D U
F18B F 0.0504(16) 0.0003(14) -0.3212(8) 0.115(5) Uani 1 1 d D U
O5B O -0.3467(10) -0.1532(8) -0.1477(5) 0.034(3) Uani 1 1 d D U
C13B C -0.4040(13) -0.1153(9) -0.0957(7) 0.044(3) Uani 1 1 d D U
H13 H -0.4848 -0.0876 -0.1213 0.053 Uiso 1 1 calc R U
C14B C -0.3166(14) -0.0286(10) -0.0567(7) 0.055(4) Uani 1 1 d D U
F25B F -0.2849(13) 0.0399(9) -0.1014(6) 0.076(3) Uani 1 1 d D U
F26B F -0.2054(12) -0.0528(11) -0.0187(8) 0.086(4) Uani 1 1 d D U
F27B F -0.3731(13) 0.0229(10) -0.0137(7) 0.084(3) Uani 1 1 d D U
C15B C -0.4416(13) -0.1979(10) -0.0491(7) 0.056(4) Uani 1 1 d D U
F28B F -0.5060(12) -0.2733(9) -0.0895(6) 0.070(3) Uani 1 1 d D U
F29B F -0.3357(12) -0.2321(10) -0.0085(7) 0.080(3) Uani 1 1 d D U
F30B F -0.5105(12) -0.1669(10) -0.0059(6) 0.077(3) Uani 1 1 d D U
O7B O -0.1002(12) 0.0362(9) -0.1959(7) 0.056(3) Uani 1 1 d D U
C19B C -0.0215(9) 0.1188(7) -0.1686(5) 0.132(6) Uani 1 1 d D U
H19 H -0.0663 0.1356 -0.1303 0.158 Uiso 1 1 calc R U
C20B C 0.1044(8) 0.0961(6) -0.1203(4) 0.103(6) Uani 1 1 d D U
F37B F 0.0651(11) 0.0648(9) -0.0632(5) 0.138(5) Uani 1 1 d D U
F38B F 0.1881(9) 0.1747(5) -0.1007(6) 0.105(4) Uani 1 1 d D U
F39B F 0.1643(9) 0.0267(6) -0.1455(7) 0.159(5) Uani 1 1 d D U
C21B C -0.0457(5) 0.2116(6) -0.21136(11) 0.132(6) Uani 1 1 d D U
F40B F -0.1639(5) 0.2314(11) -0.2096(5) 0.143(5) Uani 1 1 d D U
F41B F -0.0406(6) 0.2032(7) -0.27902(11) 0.178(6) Uani 1 1 d D U
F42B F 0.0330(8) 0.2841(8) -0.1745(8) 0.148(5) Uani 1 1 d D U
O4B O -0.2990(11) -0.4161(8) -0.2958(6) 0.035(3) Uani 1 1 d D U
C10B C -0.2944(11) -0.5115(10) -0.3216(6) 0.036(3) Uani 1 1 d D U
H10 H -0.3352 -0.5609 -0.2929 0.043 Uiso 1 1 calc R U
C11B C -0.1527(12) -0.5284(10) -0.3120(7) 0.048(4) Uani 1 1 d D U
F19B F -0.0911(10) -0.4610(8) -0.3460(6) 0.058(3) Uani 1 1 d D U
F20B F -0.0955(11) -0.5225(9) -0.2419(5) 0.060(3) Uani 1 1 d D U
F21B F -0.1321(11) -0.6175(8) -0.3351(6) 0.061(3) Uani 1 1 d D U
C12B C -0.3663(12) -0.5219(10) -0.4001(7) 0.042(3) Uani 1 1 d D U
F22B F -0.3342(11) -0.4451(8) -0.4381(5) 0.050(3) Uani 1 1 d D U
F23B F -0.4934(9) -0.5242(9) -0.4057(6) 0.056(3) Uani 1 1 d D U
F24B F -0.3438(11) -0.6042(8) -0.4311(6) 0.059(3) Uani 1 1 d D U
O6B O -0.4086(9) 0.0370(7) -0.2741(8) 0.064(4) Uani 1 1 d D U
C16B C -0.5047(7) 0.1049(4) -0.2854(2) 0.143(5) Uani 1 1 d D U
H16 H -0.5831 0.0620 -0.3095 0.171 Uiso 1 1 calc R U
C17B C -0.4779(10) 0.1723(5) -0.3458(3) 0.117(6) Uani 1 1 d D U
F31B F -0.532(2) 0.1330(14) -0.4097(4) 0.154(5) Uani 1 1 d D U
F32B F -0.516(2) 0.2640(11) -0.3421(12) 0.150(5) Uani 1 1 d D U
F33B F -0.3548(14) 0.1919(17) -0.3480(11) 0.146(5) Uani 1 1 d D U
C18B C -0.5463(7) 0.1513(5) -0.2226(4) 0.141(6) Uani 1 1 d D U
F34B F -0.5611(13) 0.0780(6) -0.1790(6) 0.136(5) Uani 1 1 d D U
F35B F -0.6492(6) 0.2011(8) -0.2410(7) 0.162(5) Uani 1 1 d D U
F36B F -0.4500(7) 0.2143(7) -0.1898(8) 0.187(6) Uani 1 1 d D U
O1SB O -0.1096(10) -0.3091(11) -0.4569(6) 0.048(3) Uani 1 1 d D U
C1SB C 0.0237(14) -0.3219(18) -0.4484(8) 0.056(5) Uani 1 1 d D U
HSB1 H 0.0411 -0.3905 -0.4329 0.067 Uiso 1 1 calc R U
HSB2 H 0.0755 -0.2741 -0.4118 0.067 Uiso 1 1 calc R U
C2SB C 0.0578(15) -0.3036(19) -0.5188(8) 0.065(5) Uani 1 1 d D U
HSB3 H 0.0955 -0.2342 -0.5211 0.078 Uiso 1 1 calc R U
HSB4 H 0.1196 -0.3503 -0.5275 0.078 Uiso 1 1 calc R U
C3SB C -0.0672(16) -0.322(2) -0.5716(9) 0.082(6) Uani 1 1 d D U
HSB5 H -0.0787 -0.2653 -0.6048 0.099 Uiso 1 1 calc R U
HSB6 H -0.0676 -0.3834 -0.5998 0.099 Uiso 1 1 calc R U
C4SB C -0.1739(15) -0.331(2) -0.5343(8) 0.065(5) Uani 1 1 d D U
HSB7 H -0.2174 -0.3998 -0.5406 0.078 Uiso 1 1 calc R U
HSB8 H -0.2375 -0.2830 -0.5522 0.078 Uiso 1 1 calc DR U
O1SA O 0.1196(12) -0.6855(11) 0.4581(6) 0.057(4) Uani 1 1 d D U
C1SA C -0.0136(14) -0.6795(16) 0.4539(5) 0.084(6) Uani 1 1 d D U
H1S1 H -0.0606 -0.7462 0.4426 0.101 Uiso 1 1 calc R U
H1S2 H -0.0487 -0.6335 0.4159 0.101 Uiso 1 1 calc R U
C2SA C -0.0293(6) -0.6408(7) 0.5259(4) 0.121(7) Uani 1 1 d D U
H2S1 H -0.1105 -0.6687 0.5373 0.145 Uiso 1 1 calc R U
H2S2 H -0.0239 -0.5670 0.5286 0.145 Uiso 1 1 calc R U
C3SA C 0.0884(6) -0.6829(8) 0.5736(5) 0.119(7) Uani 1 1 d D U
H3S1 H 0.1145 -0.6451 0.6195 0.142 Uiso 1 1 calc R U
H3S2 H 0.0686 -0.7540 0.5834 0.142 Uiso 1 1 calc R U
C4SA C 0.1926(16) -0.673(2) 0.5339(9) 0.081(6) Uani 1 1 d D U
H4S1 H 0.2528 -0.7248 0.5471 0.097 Uiso 1 1 calc R U
H4S2 H 0.2408 -0.6059 0.5427 0.097 Uiso 1 1 calc R U
O2SA O 0.1305(12) -1.0974(9) 0.1759(6) 0.053(3) Uani 1 1 d D U
C5SA C 0.1198(17) -1.1819(15) 0.2202(11) 0.073(6) Uani 1 1 d D U
H5S1 H 0.1415 -1.1607 0.2711 0.087 Uiso 1 1 calc R U
H5S2 H 0.1790 -1.2316 0.2128 0.087 Uiso 1 1 calc R U
C6SA C -0.0185(15) -1.2270(9) 0.1990(3) 0.074(5) Uani 1 1 d D U
H6S1 H -0.0712 -1.2009 0.2299 0.089 Uiso 1 1 calc R U
H6S2 H -0.0238 -1.3008 0.2010 0.089 Uiso 1 1 calc R U
C7SA C -0.0604(16) -1.1919(9) 0.1219(3) 0.074(6) Uani 1 1 d D U
H7S1 H -0.0874 -1.2504 0.0889 0.088 Uiso 1 1 calc R U
H7S2 H -0.1339 -1.1508 0.1177 0.088 Uiso 1 1 calc R U
C8SA C 0.0501(19) -1.1318(17) 0.1029(9) 0.073(6) Uani 1 1 d D U
H8S1 H 0.0214 -1.0744 0.0734 0.087 Uiso 1 1 calc R U
H8S2 H 0.0981 -1.1732 0.0772 0.087 Uiso 1 1 calc R U
O2SB O -0.5449(13) -0.4617(11) -0.1982(7) 0.068(4) Uani 1 1 d D U
C5SB C -0.618(2) -0.4775(18) -0.1450(10) 0.090(6) Uani 1 1 d D U
HSB9 H -0.6627 -0.4177 -0.1392 0.107 Uiso 1 1 calc R U
HS10 H -0.5609 -0.4910 -0.0986 0.107 Uiso 1 1 calc R U
C6SB C -0.714(2) -0.5664(19) -0.1698(11) 0.115(7) Uani 1 1 d D U
HS11 H -0.7900 -0.5655 -0.1490 0.138 Uiso 1 1 calc R U
HS12 H -0.6750 -0.6306 -0.1595 0.138 Uiso 1 1 calc R U
C7SB C -0.7446(19) -0.545(2) -0.2496(10) 0.101(7) Uani 1 1 d D U
HS13 H -0.7909 -0.6041 -0.2777 0.121 Uiso 1 1 calc R U
HS14 H -0.7974 -0.4877 -0.2598 0.121 Uiso 1 1 calc R U
C8SB C -0.6160(19) -0.5215(18) -0.2663(10) 0.085(6) Uani 1 1 d D U
HS15 H -0.6218 -0.4807 -0.3094 0.102 Uiso 1 1 calc R U
HS16 H -0.5745 -0.5830 -0.2726 0.102 Uiso 1 1 calc DR U
O3SB O -0.2910(13) -0.4674(9) -0.1081(6) 0.056(3) Uani 1 1 d D U
C9SB C -0.2759(16) -0.5662(5) -0.1306(3) 0.074(5) Uani 1 1 d D U
HS17 H -0.1914 -0.5683 -0.1428 0.089 Uiso 1 1 calc R U
HS18 H -0.3434 -0.5866 -0.1734 0.089 Uiso 1 1 calc R U
C10Z C -0.2860(17) -0.6377(5) -0.0694(3) 0.078(6) Uani 1 1 d D U
HS19 H -0.3678 -0.6806 -0.0804 0.093 Uiso 1 1 calc R U
HS20 H -0.2138 -0.6805 -0.0596 0.093 Uiso 1 1 calc R U
C11Z C -0.280(2) -0.5668(12) -0.0071(9) 0.075(5) Uani 1 1 d D U
HS21 H -0.3658 -0.5680 0.0045 0.090 Uiso 1 1 calc R U
HS22 H -0.2186 -0.5876 0.0354 0.090 Uiso 1 1 calc R U
C12Z C -0.239(3) -0.4630(13) -0.0270(9) 0.078(6) Uani 1 1 d D U
HS23 H -0.1450 -0.4493 -0.0143 0.094 Uiso 1 1 calc R U
HS24 H -0.2789 -0.4118 -0.0040 0.094 Uiso 1 1 calc R U
O3SA O 0.4195(2) -1.0798(5) 0.2640(2) 0.065(4) Uani 1 1 d D U
C10Q C 0.4568(6) -1.1438(9) 0.2143(6) 0.075(5) Uani 1 1 d D U
H102 H 0.4109 -1.1304 0.1651 0.090 Uiso 1 1 calc R U
H101 H 0.4361 -1.2146 0.2245 0.090 Uiso 1 1 calc DR U
C9SA C 0.6023(2) -1.1219(6) 0.2223(2) 0.101(6) Uani 1 1 d D U
H9S3 H 0.6442 -1.1839 0.2329 0.151 Uiso 1 1 calc R U
H9S2 H 0.6359 -1.0732 0.2614 0.151 Uiso 1 1 calc R U
H9S1 H 0.6194 -1.0949 0.1779 0.151 Uiso 1 1 calc R U
C11Q C 0.478(2) -1.0927(8) 0.3374(4) 0.107(7) Uani 1 1 d D U
H112 H 0.4231 -1.0675 0.3674 0.128 Uiso 1 1 calc R U
H111 H 0.5617 -1.0526 0.3494 0.128 Uiso 1 1 calc R U
C12Q C 0.498(3) -1.2024(8) 0.3545(16) 0.119(7) Uani 1 1 d D U
H123 H 0.5005 -1.2131 0.4051 0.178 Uiso 1 1 calc R U
H122 H 0.5795 -1.2186 0.3440 0.178 Uiso 1 1 calc DR U
H121 H 0.4276 -1.2455 0.3254 0.178 Uiso 1 1 calc R U

loop_
_atom_site_aniso_label
_atom_site_aniso_U_11
_atom_site_aniso_U_22
_atom_site_aniso_U_33
_atom_site_aniso_U_23
_atom_site_aniso_U_13
_atom_site_aniso_U_12
Sm1A 0.0327(4) 0.0409(5) 0.0280(4) -0.0025(4) 0.0115(3) 0.0063(4)
Sm2A 0.0363(4) 0.0267(4) 0.0330(4) -0.0029(3) 0.0139(3) 0.0034(3)
Sm3A 0.0370(5) 0.0253(4) 0.0322(4) -0.0024(3) 0.0094(3) 0.0012(3)
Sm2B 0.0400(5) 0.0322(4) 0.0401(5) -0.0075(4) 0.0157(4) -0.0058(4)
Sm1B 0.0301(4) 0.0415(5) 0.0265(4) -0.0024(4) 0.0090(3) 0.0061(4)
Sm3B 0.0426(5) 0.0298(4) 0.0331(4) 0.0011(3) 0.0178(4) 0.0062(4)
O7A 0.037(6) 0.059(6) 0.041(5) 0.001(5) 0.013(5) -0.006(5)
C19A 0.095(9) 0.085(8) 0.080(8) 0.022(6) 0.027(7) 0.020(7)
C20A 0.109(10) 0.106(10) 0.064(8) 0.012(6) 0.026(7) 0.038(8)
F37A 0.121(7) 0.114(6) 0.096(6) 0.011(5) 0.016(5) 0.028(5)
F38A 0.114(6) 0.120(7) 0.117(7) 0.001(5) 0.017(5) 0.014(5)
F39A 0.118(6) 0.108(6) 0.101(6) -0.007(5) 0.023(5) 0.029(5)
C21A 0.115(10) 0.086(8) 0.098(10) 0.009(7) 0.019(8) 0.013(9)
F40A 0.102(6) 0.109(7) 0.092(6) -0.003(5) 0.010(5) 0.032(5)
F41A 0.118(7) 0.102(7) 0.117(6) 0.002(5) 0.021(5) 0.010(5)
F42A 0.143(7) 0.111(6) 0.121(6) 0.016(5) 0.026(5) 0.027(5)
O1A 0.025(5) 0.039(6) 0.026(5) -0.004(4) 0.004(4) 0.011(4)
C1A 0.029(6) 0.033(6) 0.034(6) 0.001(5) 0.006(4) 0.011(5)
C2A 0.036(7) 0.064(8) 0.045(7) -0.014(6) 0.003(5) 0.013(7)
F1A 0.070(6) 0.061(5) 0.072(5) -0.015(4) -0.006(4) 0.010(4)
F2A 0.068(5) 0.094(6) 0.060(5) -0.016(4) 0.020(4) 0.015(5)
F3A 0.046(4) 0.063(5) 0.049(5) -0.012(4) -0.004(4) 0.006(4)
C3A 0.025(6) 0.053(7) 0.039(7) -0.006(6) 0.001(5) 0.010(6)
F4A 0.054(6) 0.092(7) 0.036(5) -0.011(5) 0.010(4) 0.033(5)
F5A 0.035(4) 0.058(5) 0.050(4) -0.005(4) 0.003(3) 0.018(4)
F6A 0.064(5) 0.074(5) 0.076(5) 0.017(4) 0.025(4) 0.009(4)
O2A 0.032(5) 0.036(6) 0.032(5) -0.001(5) 0.009(4) 0.007(5)
C4A 0.046(7) 0.059(8) 0.048(6) -0.009(6) 0.006(5) 0.011(7)
C5A 0.043(7) 0.057(8) 0.058(7) -0.011(7) 0.010(6) 0.010(7)
F7A 0.056(5) 0.089(6) 0.069(5) -0.008(5) 0.007(4) 0.019(4)
F8A 0.070(5) 0.060(5) 0.084(6) -0.007(4) 0.024(4) 0.017(4)
F9A 0.056(5) 0.076(5) 0.071(5) 0.004(4) 0.018(4) -0.003(4)
C6A 0.052(8) 0.061(8) 0.041(6) 0.003(7) 0.003(6) 0.023(7)
F10A 0.052(5) 0.071(6) 0.044(5) -0.013(5) 0.011(4) 0.001(5)
F11A 0.059(5) 0.070(5) 0.054(5) -0.008(4) 0.001(4) 0.013(4)
F12A 0.089(6) 0.068(5) 0.077(6) 0.004(4) 0.012(5) 0.008(4)
O3A 0.034(5) 0.034(5) 0.031(5) -0.005(4) 0.006(4) 0.013(4)
C7A 0.048(6) 0.033(7) 0.046(6) -0.004(6) 0.013(5) -0.004(6)
C8A 0.066(7) 0.052(7) 0.046(7) 0.006(7) 0.023(6) 0.030(6)
F13A 0.073(5) 0.084(6) 0.065(5) 0.002(4) 0.013(4) 0.028(5)
F14A 0.100(6) 0.074(5) 0.092(6) -0.001(5) 0.028(5) 0.029(5)
F15A 0.065(5) 0.079(5) 0.066(5) 0.002(4) 0.027(4) 0.021(4)
C9A 0.087(8) 0.057(8) 0.043(7) -0.007(6) 0.007(7) 0.014(8)
F16A 0.105(6) 0.076(5) 0.077(6) -0.023(5) 0.008(5) -0.001(5)
F17A 0.080(6) 0.076(5) 0.063(5) 0.004(4) 0.021(4) 0.009(5)
F18A 0.070(5) 0.086(6) 0.067(6) -0.005(5) 0.007(4) -0.004(5)
O4A 0.058(7) 0.041(6) 0.051(6) 0.012(5) 0.021(5) -0.005(5)
C10A 0.065(6) 0.034(7) 0.050(6) 0.015(6) 0.022(5) 0.002(6)
C11A 0.057(7) 0.065(8) 0.057(7) 0.013(7) 0.024(6) -0.003(7)
F19A 0.068(5) 0.072(5) 0.050(5) 0.002(4) 0.013(4) 0.009(4)
F20A 0.072(5) 0.078(6) 0.082(6) 0.020(5) 0.020(4) 0.017(4)
F21A 0.079(6) 0.080(5) 0.064(5) 0.024(4) 0.023(4) 0.015(5)
C12A 0.062(7) 0.068(8) 0.070(8) 0.009(8) 0.022(6) -0.015(8)
F22A 0.069(6) 0.084(5) 0.082(6) 0.003(5) 0.018(5) 0.018(5)
F23A 0.086(6) 0.097(6) 0.085(5) 0.015(5) 0.035(5) -0.009(5)
F24A 0.081(6) 0.089(6) 0.079(5) 0.003(5) 0.011(5) -0.006(5)
O5A 0.039(5) 0.030(5) 0.032(5) -0.007(4) 0.015(4) 0.009(4)
C13A 0.047(7) 0.037(6) 0.032(6) -0.009(5) 0.019(6) 0.005(5)
C14A 0.051(7) 0.055(7) 0.050(7) -0.023(7) 0.022(6) -0.007(6)
F25A 0.076(5) 0.070(5) 0.058(4) -0.005(4) 0.035(4) -0.011(4)
F26A 0.080(6) 0.056(5) 0.072(5) -0.012(4) 0.026(4) -0.006(4)
F27A 0.052(5) 0.086(6) 0.074(5) -0.008(5) 0.020(4) -0.001(4)
C15A 0.055(8) 0.045(7) 0.052(7) -0.022(6) 0.025(6) 0.002(6)
F28A 0.096(6) 0.057(6) 0.067(6) -0.020(5) 0.046(5) -0.021(5)
F29A 0.082(5) 0.058(5) 0.058(5) -0.005(4) 0.020(4) 0.021(4)
F30A 0.071(5) 0.057(5) 0.048(4) -0.012(4) 0.023(4) 0.004(4)
O6A 0.051(6) 0.046(6) 0.038(6) -0.006(5) 0.001(5) -0.002(5)
C16A 0.060(8) 0.053(7) 0.059(7) -0.015(5) 0.016(6) -0.007(6)
C17A 0.062(9) 0.056(8) 0.059(8) -0.005(6) 0.016(6) -0.007(6)
F31A 0.081(6) 0.063(5) 0.069(5) -0.002(4) 0.011(4) -0.007(5)
F32A 0.088(5) 0.089(6) 0.089(6) 0.007(5) 0.020(5) -0.016(5)
F33A 0.099(6) 0.082(6) 0.097(6) -0.009(5) 0.023(5) 0.014(5)
C18A 0.063(8) 0.062(8) 0.051(7) -0.003(6) 0.019(6) -0.015(7)
F34A 0.059(5) 0.081(6) 0.077(6) 0.006(5) 0.012(4) -0.004(4)
F35A 0.075(5) 0.071(5) 0.070(5) -0.019(4) 0.007(4) -0.005(4)
F36A 0.070(6) 0.082(5) 0.077(5) 0.007(4) 0.012(4) 0.005(5)
O1B 0.037(5) 0.051(7) 0.035(5) 0.003(5) 0.014(4) 0.007(5)
C1B 0.058(7) 0.095(10) 0.060(6) 0.004(7) 0.010(6) -0.003(7)
C2B 0.062(8) 0.085(9) 0.059(7) 0.022(8) 0.010(6) 0.007(7)
F1B 0.097(6) 0.100(6) 0.094(6) 0.026(5) 0.025(5) -0.008(5)
F2B 0.108(7) 0.104(6) 0.114(7) -0.010(5) 0.019(5) 0.022(5)
F3B 0.071(5) 0.084(6) 0.065(5) 0.012(5) 0.011(4) 0.015(4)
C3B 0.064(8) 0.128(11) 0.085(8) -0.010(8) 0.028(8) 0.008(8)
F4B 0.048(6) 0.126(9) 0.080(6) -0.017(6) 0.023(5) 0.032(6)
F5B 0.085(5) 0.122(7) 0.093(6) -0.007(5) 0.022(5) 0.015(5)
F6B 0.155(8) 0.135(7) 0.156(7) 0.014(5) 0.019(6) 0.017(5)
O2B 0.026(5) 0.030(5) 0.030(5) -0.003(4) 0.003(4) 0.005(4)
C4B 0.030(6) 0.035(7) 0.032(6) 0.000(5) 0.001(4) 0.010(5)
C5B 0.029(6) 0.044(7) 0.045(7) -0.001(6) 0.001(5) 0.006(6)
F7B 0.051(5) 0.053(4) 0.069(5) -0.002(4) 0.030(4) 0.000(4)
F8B 0.039(4) 0.051(4) 0.054(4) -0.007(4) 0.016(4) 0.011(4)
F9B 0.044(5) 0.086(6) 0.074(5) -0.007(5) 0.007(4) 0.014(4)
C6B 0.040(7) 0.042(7) 0.043(7) 0.000(6) -0.003(5) 0.004(6)
F11B 0.065(5) 0.044(4) 0.055(5) -0.001(4) 0.003(4) 0.002(4)
F10B 0.043(5) 0.071(6) 0.027(4) 0.002(4) -0.001(4) 0.020(5)
F12B 0.041(4) 0.050(5) 0.049(5) 0.006(4) -0.005(4) 0.011(4)
O3B 0.076(7) 0.038(6) 0.050(6) -0.009(5) 0.039(5) -0.014(5)
C7B 0.095(7) 0.056(9) 0.076(7) -0.002(6) 0.045(6) 0.000(7)
C8B 0.091(8) 0.075(9) 0.082(8) 0.033(7) 0.020(7) 0.031(9)
F13B 0.094(6) 0.091(5) 0.078(6) -0.006(5) 0.023(5) 0.016(5)
F14B 0.102(6) 0.099(7) 0.109(7) 0.020(5) 0.030(5) 0.023(5)
F15B 0.108(7) 0.106(6) 0.106(6) 0.025(5) 0.038(5) 0.022(5)
C9B 0.082(7) 0.093(9) 0.094(9) 0.009(8) 0.046(7) -0.012(8)
F16B 0.078(6) 0.090(5) 0.077(6) -0.002(5) 0.032(5) 0.001(5)
F17B 0.110(6) 0.107(6) 0.122(6) 0.013(5) 0.050(5) -0.015(5)
F18B 0.111(7) 0.119(7) 0.112(6) -0.009(5) 0.028(5) -0.006(6)
O5B 0.037(5) 0.036(5) 0.032(5) -0.005(4) 0.015(4) -0.001(5)
C13B 0.035(7) 0.051(6) 0.053(7) -0.006(5) 0.020(5) 0.017(5)
C14B 0.069(8) 0.062(8) 0.041(7) -0.010(6) 0.024(6) 0.007(6)
F25B 0.080(6) 0.072(5) 0.075(5) 0.001(4) 0.022(4) -0.005(5)
F26B 0.083(5) 0.085(6) 0.085(6) -0.010(5) 0.006(5) 0.006(5)
F27B 0.095(6) 0.083(6) 0.078(5) -0.027(4) 0.033(4) 0.007(5)
C15B 0.057(8) 0.068(8) 0.051(7) -0.008(6) 0.031(6) 0.008(6)
F28B 0.078(5) 0.065(5) 0.070(5) 0.003(4) 0.026(4) 0.001(4)
F29B 0.087(5) 0.077(6) 0.077(6) 0.013(5) 0.017(4) 0.018(5)
F30B 0.089(5) 0.083(6) 0.073(5) -0.003(4) 0.043(4) 0.009(5)
O7B 0.047(7) 0.059(6) 0.055(7) -0.005(6) -0.005(6) 0.012(5)
C19B 0.113(9) 0.118(8) 0.139(10) -0.005(8) -0.017(9) -0.011(7)
C20B 0.080(9) 0.105(10) 0.110(10) -0.008(8) -0.001(7) -0.020(7)
F37B 0.138(7) 0.143(7) 0.128(6) 0.011(5) 0.025(5) 0.002(6)
F38B 0.101(6) 0.092(6) 0.106(7) 0.005(5) -0.005(5) -0.002(5)
F39B 0.158(7) 0.154(7) 0.165(8) -0.016(6) 0.035(5) 0.016(6)
C21B 0.132(10) 0.099(9) 0.156(10) 0.015(8) 0.017(9) -0.004(9)
F40B 0.140(6) 0.132(7) 0.151(8) 0.004(6) 0.022(5) 0.013(5)
F41B 0.182(8) 0.180(8) 0.174(6) 0.003(6) 0.043(5) 0.016(6)
F42B 0.143(7) 0.136(7) 0.152(7) 0.014(6) 0.010(6) 0.007(6)
O4B 0.038(6) 0.035(5) 0.032(5) -0.007(4) 0.010(4) 0.002(4)
C10B 0.043(6) 0.036(7) 0.032(6) -0.001(5) 0.012(5) 0.010(6)
C11B 0.051(7) 0.041(7) 0.053(7) -0.009(6) 0.010(6) 0.008(6)
F19B 0.051(5) 0.060(5) 0.066(5) 0.012(4) 0.016(4) 0.012(4)
F20B 0.060(5) 0.065(5) 0.058(5) 0.002(4) 0.013(4) 0.011(4)
F21B 0.072(5) 0.052(4) 0.065(5) -0.004(4) 0.025(4) 0.020(4)
C12B 0.044(7) 0.038(7) 0.042(7) -0.009(5) 0.012(6) -0.005(6)
F22B 0.062(6) 0.056(5) 0.027(4) -0.002(4) 0.000(4) 0.000(5)
F23B 0.050(4) 0.059(5) 0.055(5) -0.010(4) 0.004(4) 0.003(4)
F24B 0.070(5) 0.054(4) 0.052(5) -0.016(4) 0.013(4) 0.005(4)
O6B 0.057(7) 0.069(7) 0.063(7) 0.002(6) 0.010(6) -0.008(6)
C16B 0.148(11) 0.139(10) 0.153(7) 0.031(7) 0.047(8) 0.044(8)
C17B 0.122(10) 0.111(10) 0.118(9) 0.030(8) 0.018(8) 0.032(9)
F31B 0.157(8) 0.149(7) 0.153(6) -0.002(5) 0.025(6) 0.017(6)
F32B 0.163(7) 0.136(6) 0.153(8) 0.008(5) 0.037(6) 0.021(6)
F33B 0.142(6) 0.148(8) 0.145(8) 0.015(6) 0.030(5) 0.009(5)
C18B 0.137(11) 0.150(11) 0.148(10) 0.013(8) 0.052(8) 0.029(8)
F34B 0.139(7) 0.136(7) 0.139(7) 0.004(5) 0.042(5) 0.023(5)
F35B 0.168(7) 0.157(7) 0.169(8) 0.005(6) 0.042(5) 0.039(5)
F36B 0.187(7) 0.184(8) 0.188(8) 0.005(6) 0.042(6) -0.002(6)
O1SB 0.038(5) 0.067(7) 0.041(5) -0.015(6) 0.016(4) 0.006(6)
C1SB 0.039(7) 0.086(11) 0.051(7) -0.001(8) 0.023(6) 0.021(8)
C2SB 0.059(7) 0.082(11) 0.056(8) -0.011(8) 0.027(6) -0.012(8)
C3SB 0.082(9) 0.113(13) 0.053(7) -0.002(9) 0.020(6) 0.000(10)
C4SB 0.056(7) 0.089(11) 0.049(8) -0.007(9) 0.008(6) 0.012(9)
O1SA 0.058(7) 0.065(8) 0.048(6) -0.017(6) 0.013(5) 0.003(6)
C1SA 0.066(8) 0.097(12) 0.094(9) -0.019(9) 0.031(7) 0.007(9)
C2SA 0.115(9) 0.144(14) 0.116(11) -0.023(10) 0.051(8) 0.015(10)
C3SA 0.129(11) 0.145(14) 0.089(8) -0.009(11) 0.043(7) 0.002(11)
C4SA 0.098(8) 0.080(11) 0.061(9) -0.023(9) 0.013(7) 0.000(9)
O2SA 0.051(7) 0.048(6) 0.051(6) 0.000(5) -0.002(5) -0.008(5)
C5SA 0.068(9) 0.068(10) 0.077(9) 0.002(8) 0.011(8) -0.012(8)
C6SA 0.064(9) 0.071(10) 0.087(9) 0.011(8) 0.016(8) 0.007(7)
C7SA 0.065(9) 0.064(10) 0.083(9) 0.008(8) 0.001(7) -0.010(8)
C8SA 0.068(10) 0.074(11) 0.068(8) 0.000(8) 0.005(7) -0.013(8)
O2SB 0.079(8) 0.058(8) 0.072(7) 0.004(6) 0.023(6) 0.009(6)
C5SB 0.080(11) 0.097(11) 0.097(9) 0.004(9) 0.033(7) 0.006(9)
C6SB 0.111(12) 0.120(12) 0.118(9) 0.002(10) 0.045(8) -0.011(9)
C7SB 0.089(9) 0.111(13) 0.104(9) -0.009(10) 0.026(8) -0.001(10)
C8SB 0.087(10) 0.074(11) 0.089(8) 0.007(8) 0.016(8) -0.012(9)
O3SB 0.058(7) 0.060(6) 0.057(6) 0.015(5) 0.026(5) 0.010(6)
C9SB 0.085(11) 0.073(9) 0.073(8) 0.014(7) 0.030(9) 0.018(9)
C10Z 0.092(12) 0.072(8) 0.070(9) 0.013(6) 0.025(9) -0.009(9)
C11Z 0.090(11) 0.073(9) 0.071(8) 0.017(7) 0.039(8) 0.000(9)
C12Z 0.083(12) 0.075(8) 0.073(8) 0.019(7) 0.015(9) -0.003(9)
O3SA 0.057(7) 0.074(8) 0.060(7) -0.013(6) 0.003(6) 0.004(6)
C10Q 0.079(9) 0.062(10) 0.090(9) 0.000(8) 0.025(9) 0.024(8)
C9SA 0.095(7) 0.098(8) 0.111(8) -0.003(6) 0.023(6) 0.012(6)
C11Q 0.113(13) 0.116(10) 0.086(8) -0.006(10) 0.005(10) 0.020(11)
C12Q 0.124(9) 0.117(8) 0.113(8) 0.008(6) 0.022(6) 0.009(6)

loop_
_atom_type_symbol
_atom_type_description
_atom_type_scat_dispersion_real
_atom_type_scat_dispersion_imag
_atom_type_scat_source
C C 0.0033 0.0016 'International Tables Vol C Tables 4.2.6.8 and 6.1.1.4'
H H 0.0000 0.0000 'International Tables Vol C Tables 4.2.6.8 and 6.1.1.4'
O O 0.0106 0.0060 'International Tables Vol C Tables 4.2.6.8 and 6.1.1.4'
F F 0.0171 0.0103 'International Tables Vol C Tables 4.2.6.8 and 6.1.1.4'
Sm Sm -0.1638 3.4418 'International Tables Vol C Tables 4.2.6.8 and 6.1.1.4'

loop_
_geom_angle_atom_site_label_1
_geom_angle_atom_site_label_2
_geom_angle_atom_site_label_3
_geom_angle
O3A Sm1A O1A 71.8(3)
O3A Sm1A O1SA 106.8(4)
O1A Sm1A O1SA 140.8(3)
O3A Sm1A O4A 136.0(3)
O1A Sm1A O4A 76.0(4)
O1SA Sm1A O4A 117.1(4)
O3A Sm1A O2A 69.0(3)
O1A Sm1A O2A 64.5(3)
O1SA Sm1A O2A 153.4(3)
O4A Sm1A O2A 70.5(4)
O3A Sm1A F10A 85.0(4)
O1A Sm1A F10A 125.6(3)
O1SA Sm1A F10A 92.4(3)
O4A Sm1A F10A 90.2(4)
O2A Sm1A F10A 61.3(3)
O3A Sm1A F4A 84.6(4)
O1A Sm1A F4A 60.5(3)
O1SA Sm1A F4A 80.3(3)
O4A Sm1A F4A 104.8(4)
O2A Sm1A F4A 124.0(3)
F10A Sm1A F4A 165.0(3)
O3A Sm1A Sm2A 38.3(2)
O1A Sm1A Sm2A 42.2(2)
O1SA Sm1A Sm2A 144.5(3)
O4A Sm1A Sm2A 98.3(3)
O2A Sm1A Sm2A 41.5(2)
F10A Sm1A Sm2A 90.6(2)
F4A Sm1A Sm2A 87.9(2)
O3A Sm1A Sm3A 98.1(2)
O1A Sm1A Sm3A 44.3(2)
O1SA Sm1A Sm3A 154.6(3)
O4A Sm1A Sm3A 38.7(3)
O2A Sm1A Sm3A 43.4(2)
F10A Sm1A Sm3A 94.6(2)
F4A Sm1A Sm3A 97.6(2)
Sm2A Sm1A Sm3A 59.86(2)
O7A Sm2A O6A 99.1(4)
O7A Sm2A O3A 101.2(4)
O6A Sm2A O3A 89.4(4)
O7A Sm2A O5A 100.3(4)
O6A Sm2A O5A 116.1(4)
O3A Sm2A O5A 143.1(4)
O7A Sm2A O2A 155.2(4)
O6A Sm2A O2A 104.9(4)
O3A Sm2A O2A 73.3(4)
O5A Sm2A O2A 74.5(4)
O7A Sm2A O1A 88.2(4)
O6A Sm2A O1A 163.7(4)
O3A Sm2A O1A 74.8(3)
O5A Sm2A O1A 76.3(3)
O2A Sm2A O1A 67.0(3)
O7A Sm2A Sm1A 116.6(3)
O6A Sm2A Sm1A 121.1(3)
O3A Sm2A Sm1A 41.0(3)
O5A Sm2A Sm1A 102.3(2)
O2A Sm2A Sm1A 44.2(2)
O1A Sm2A Sm1A 43.1(2)
O7A Sm2A Sm3A 117.3(3)
O6A Sm2A Sm3A 138.2(3)
O3A Sm2A Sm3A 102.0(3)
O5A Sm2A Sm3A 41.2(2)
O2A Sm2A Sm3A 43.9(2)
O1A Sm2A Sm3A 45.1(2)
Sm1A Sm2A Sm3A 61.09(2)
O4A Sm3A O5A 138.6(4)
O4A Sm3A O2SA 94.3(4)
O5A Sm3A O2SA 123.4(4)
O4A Sm3A O3SA 91.9(3)
O5A Sm3A O3SA 112.1(3)
O2SA Sm3A O3SA 75.6(3)
O4A Sm3A O2A 72.8(4)
O5A Sm3A O2A 69.6(3)
O2SA Sm3A O2A 166.9(4)
O3SA Sm3A O2A 101.8(3)
O4A Sm3A O1A 76.8(4)
O5A Sm3A O1A 71.1(3)
O2SA Sm3A O1A 117.5(4)
O3SA Sm3A O1A 162.9(2)
O2A Sm3A O1A 62.8(3)
O4A Sm3A F28A 159.8(4)
O5A Sm3A F28A 59.3(3)
O2SA Sm3A F28A 65.7(4)
O3SA Sm3A F28A 86.4(3)
O2A Sm3A F28A 127.3(3)
O1A Sm3A F28A 108.6(3)
O4A Sm3A Sm2A 100.6(3)
O5A Sm3A Sm2A 38.2(2)
O2SA Sm3A Sm2A 148.3(3)
O3SA Sm3A Sm2A 130.96(11)
O2A Sm3A Sm2A 41.1(2)
O1A Sm3A Sm2A 41.9(2)
F28A Sm3A Sm2A 95.6(2)
O4A Sm3A Sm1A 41.8(3)
O5A Sm3A Sm1A 97.3(2)
O2SA Sm3A Sm1A 127.2(3)
O3SA Sm3A Sm1A 121.73(9)
O2A Sm3A Sm1A 43.1(2)
O1A Sm3A Sm1A 42.1(2)
F28A Sm3A Sm1A 150.0(3)
Sm2A Sm3A Sm1A 59.05(2)
O7B Sm2B O6B 102.4(5)
O7B Sm2B O3B 90.8(5)
O6B Sm2B O3B 94.8(5)
O7B Sm2B O5B 116.0(5)
O6B Sm2B O5B 103.8(5)
O3B Sm2B O5B 142.5(4)
O7B Sm2B O1B 97.9(4)
O6B Sm2B O1B 157.9(3)
O3B Sm2B O1B 76.3(4)
O5B Sm2B O1B 74.4(3)
O7B Sm2B O2B 158.7(5)
O6B Sm2B O2B 91.8(4)
O3B Sm2B O2B 72.0(4)
O5B Sm2B O2B 75.0(3)
O1B Sm2B O2B 66.3(2)
O7B Sm2B Sm1B 114.4(4)
O6B Sm2B Sm1B 118.4(4)
O3B Sm2B Sm1B 40.8(3)
O5B Sm2B Sm1B 102.0(3)
O1B Sm2B Sm1B 43.22(13)
O2B Sm2B Sm1B 44.3(2)
O7B Sm2B Sm3B 133.5(4)
O6B Sm2B Sm3B 120.7(3)
O3B Sm2B Sm3B 101.3(3)
O5B Sm2B Sm3B 41.2(2)
O1B Sm2B Sm3B 44.33(13)
O2B Sm2B Sm3B 43.3(2)
Sm1B Sm2B Sm3B 60.83(2)
O3B Sm1B O4B 137.8(4)
O3B Sm1B O1SB 108.0(4)
O4B Sm1B O1SB 114.2(4)
O3B Sm1B O1B 72.5(4)
O4B Sm1B O1B 74.7(3)
O1SB Sm1B O1B 139.9(3)
O3B Sm1B O2B 68.5(4)
O4B Sm1B O2B 73.6(3)
O1SB Sm1B O2B 155.1(3)
O1B Sm1B O2B 64.2(2)
O3B Sm1B F10B 84.8(4)
O4B Sm1B F10B 92.7(4)
O1SB Sm1B F10B 94.7(3)
O1B Sm1B F10B 124.7(2)
O2B Sm1B F10B 60.7(3)
O3B Sm1B F4B 93.0(5)
O4B Sm1B F4B 93.2(4)
O1SB Sm1B F4B 79.9(3)
O1B Sm1B F4B 60.2(2)
O2B Sm1B F4B 124.4(3)
F10B Sm1B F4B 173.3(3)
O3B Sm1B F22B 147.3(4)
O4B Sm1B F22B 59.3(3)
O1SB Sm1B F22B 65.9(4)
O1B Sm1B F22B 133.9(3)
O2B Sm1B F22B 103.0(3)
F10B Sm1B F22B 64.6(3)
F4B Sm1B F22B 116.0(4)
O3B Sm1B Sm2B 38.0(3)
O4B Sm1B Sm2B 100.2(2)
O1SB Sm1B Sm2B 144.6(3)
O1B Sm1B Sm2B 41.7(2)
O2B Sm1B Sm2B 42.6(2)
F10B Sm1B Sm2B 91.5(2)
F4B Sm1B Sm2B 90.7(3)
F22B Sm1B Sm2B 145.6(2)
O3B Sm1B Sm3B 97.9(3)
O4B Sm1B Sm3B 40.1(2)
O1SB Sm1B Sm3B 153.5(3)
O1B Sm1B Sm3B 44.00(14)
O2B Sm1B Sm3B 43.0(2)
F10B Sm1B Sm3B 93.2(2)
F4B Sm1B Sm3B 93.4(3)
F22B Sm1B Sm3B 95.1(2)
Sm2B Sm1B Sm3B 60.13(2)
O4B Sm3B O5B 137.5(3)
O4B Sm3B O3SB 93.8(4)
O5B Sm3B O3SB 118.5(4)
O4B Sm3B O2SB 91.0(4)
O5B Sm3B O2SB 124.7(4)
O3SB Sm3B O2SB 69.3(4)
O4B Sm3B O2B 74.4(3)
O5B Sm3B O2B 70.9(3)
O3SB Sm3B O2B 168.0(4)
O2SB Sm3B O2B 112.6(4)
O4B Sm3B O1B 73.9(3)
O5B Sm3B O1B 68.9(3)
O3SB Sm3B O1B 111.7(3)
O2SB Sm3B O1B 164.9(4)
O2B Sm3B O1B 63.2(3)
O4B Sm3B Sm2B 99.9(3)
O5B Sm3B Sm2B 37.7(2)
O3SB Sm3B Sm2B 141.5(3)
O2SB Sm3B Sm2B 145.3(3)
O2B Sm3B Sm2B 42.0(2)
O1B Sm3B Sm2B 41.2(2)
O4B Sm3B Sm1B 40.8(3)
O5B Sm3B Sm1B 96.7(2)
O3SB Sm3B Sm1B 125.3(3)
O2SB Sm3B Sm1B 124.0(3)
O2B Sm3B Sm1B 43.2(2)
O1B Sm3B Sm1B 42.36(13)
Sm2B Sm3B Sm1B 59.04(2)
C19A O7A Sm2A 149.6(10)
O7A C19A C20A 108.1(9)
O7A C19A C21A 107.6(10)
C20A C19A C21A 114.2(9)
F37A C20A F38A 108.7(11)
F37A C20A F39A 108.5(10)
F38A C20A F39A 108.1(5)
F37A C20A C19A 108.5(9)
F38A C20A C19A 113.5(8)
F39A C20A C19A 109.4(7)
F42A C21A F41A 110.9(10)
F42A C21A F40A 105.8(12)
F41A C21A F40A 109.5(10)
F42A C21A C19A 109.6(9)
F41A C21A C19A 111.1(9)
F40A C21A C19A 109.8(10)
C1A O1A Sm2A 113.4(8)
C1A O1A Sm1A 125.0(7)
Sm2A O1A Sm1A 94.6(3)
C1A O1A Sm3A 128.6(7)
Sm2A O1A Sm3A 93.0(3)
Sm1A O1A Sm3A 93.5(3)
O1A C1A C3A 109.8(10)
O1A C1A C2A 108.9(9)
C3A C1A C2A 110.7(9)
F1A C2A F3A 109.2(8)
F1A C2A F2A 107.6(5)
F3A C2A F2A 107.8(7)
F1A C2A C1A 110.1(7)
F3A C2A C1A 111.4(7)
F2A C2A C1A 110.6(7)
F6A C3A F4A 106.2(12)
F6A C3A F5A 107.0(11)
F4A C3A F5A 107.6(11)
F6A C3A C1A 113.1(11)
F4A C3A C1A 111.7(10)
F5A C3A C1A 111.0(10)
C3A F4A Sm1A 116.1(8)
C4A O2A Sm2A 105.9(9)
C4A O2A Sm1A 118.5(8)
Sm2A O2A Sm1A 94.2(4)
C4A O2A Sm3A 139.4(9)
Sm2A O2A Sm3A 95.0(3)
Sm1A O2A Sm3A 93.5(3)
O2A C4A C5A 109.6(11)
O2A C4A C6A 110.6(11)
C5A C4A C6A 112.6(11)
F8A C5A F7A 108.4(13)
F8A C5A F9A 104.2(12)
F7A C5A F9A 107.2(12)
F8A C5A C4A 114.7(12)
F7A C5A C4A 114.3(11)
F9A C5A C4A 107.4(12)
F11A C6A F10A 108.5(12)
F11A C6A F12A 104.1(12)
F10A C6A F12A 106.4(13)
F11A C6A C4A 117.6(12)
F10A C6A C4A 111.7(11)
F12A C6A C4A 107.7(12)
C6A F10A Sm1A 118.7(8)
C7A O3A Sm2A 126.5(9)
C7A O3A Sm1A 132.7(9)
Sm2A O3A Sm1A 100.7(3)
O3A C7A C8A 108.8(10)
O3A C7A C9A 107.2(11)
C8A C7A C9A 113.3(11)
F14A C8A F15A 108.4(13)
F14A C8A F13A 106.6(12)
F15A C8A F13A 105.1(12)
F14A C8A C7A 112.7(12)
F15A C8A C7A 112.0(11)
F13A C8A C7A 111.6(11)
F17A C9A F18A 105.8(13)
F17A C9A F16A 105.6(13)
F18A C9A F16A 111.5(14)
F17A C9A C7A 111.7(12)
F18A C9A C7A 110.1(12)
F16A C9A C7A 111.9(12)
C10A O4A Sm3A 140.6(10)
C10A O4A Sm1A 118.8(10)
Sm3A O4A Sm1A 99.5(4)
O4A C10A C12A 110.6(11)
O4A C10A C11A 108.4(11)
C12A C10A C11A 113.5(11)
F20A C11A F19A 107.0(12)
F20A C11A F21A 108.3(13)
F19A C11A F21A 107.5(12)
F20A C11A C10A 111.2(12)
F19A C11A C10A 112.9(12)
F21A C11A C10A 109.7(11)
F23A C12A F22A 106.4(13)
F23A C12A F24A 108.4(13)
F22A C12A F24A 109.8(14)
F23A C12A C10A 114.5(13)
F22A C12A C10A 111.2(12)
F24A C12A C10A 106.4(12)
C13A O5A Sm2A 127.0(8)
C13A O5A Sm3A 127.3(7)
Sm2A O5A Sm3A 100.5(3)
O5A C13A C14A 111.0(10)
O5A C13A C15A 109.1(10)
C14A C13A C15A 113.1(10)
F25A C14A F27A 109.7(12)
F25A C14A F26A 108.3(12)
F27A C14A F26A 105.5(12)
F25A C14A C13A 111.7(11)
F27A C14A C13A 112.4(12)
F26A C14A C13A 108.9(11)
F30A C15A F29A 111.3(12)
F30A C15A F28A 106.6(11)
F29A C15A F28A 107.7(12)
F30A C15A C13A 111.2(11)
F29A C15A C13A 110.6(11)
F28A C15A C13A 109.3(11)
C15A F28A Sm3A 109.4(8)
C16A O6A Sm2A 156.9(10)
O6A C16A C17A 111.4(12)
O6A C16A C18A 109.0(11)
C17A C16A C18A 113.0(11)
F31A C17A F32A 105.2(13)
F31A C17A F33A 105.3(13)
F32A C17A F33A 107.6(13)
F31A C17A C16A 112.6(12)
F32A C17A C16A 114.0(13)
F33A C17A C16A 111.6(13)
F34A C18A F36A 107.2(13)
F34A C18A F35A 108.7(13)
F36A C18A F35A 108.0(13)
F34A C18A C16A 112.2(12)
F36A C18A C16A 109.3(12)
F35A C18A C16A 111.3(12)
C1B O1B Sm2B 108.1(5)
C1B O1B Sm1B 122.4(3)
Sm2B O1B Sm1B 95.0(2)
C1B O1B Sm3B 134.1(5)
Sm2B O1B Sm3B 94.46(15)
Sm1B O1B Sm3B 93.64(16)
O1B C1B C3B 111.3(4)
O1B C1B C2B 109.1(4)
C3B C1B C2B 109.2(3)
F1B C2B F3B 110.6(8)
F1B C2B F2B 108.1(5)
F3B C2B F2B 110.5(9)
F1B C2B C1B 116.9(7)
F3B C2B C1B 113.5(6)
F2B C2B C1B 96.2(7)
F4B C3B F5B 111.6(9)
F4B C3B F6B 109.0(10)
F5B C3B F6B 108.3(11)
F4B C3B C1B 110.6(6)
F5B C3B C1B 111.9(7)
F6B C3B C1B 105.1(9)
C3B F4B Sm1B 122.7(7)
C4B O2B Sm2B 112.3(8)
C4B O2B Sm3B 132.4(8)
Sm2B O2B Sm3B 94.7(3)
C4B O2B Sm1B 121.6(7)
Sm2B O2B Sm1B 93.1(3)
Sm3B O2B Sm1B 93.8(3)
O2B C4B C6B 110.7(10)
O2B C4B C5B 108.9(10)
C6B C4B C5B 110.5(10)
F7B C5B F9B 108.8(12)
F7B C5B F8B 107.6(11)
F9B C5B F8B 106.2(11)
F7B C5B C4B 110.9(11)
F9B C5B C4B 112.1(11)
F8B C5B C4B 111.0(10)
F11B C6B F12B 107.4(11)
F11B C6B F10B 107.5(12)
F12B C6B F10B 105.3(11)
F11B C6B C4B 114.9(11)
F12B C6B C4B 112.0(11)
F10B C6B C4B 109.2(10)
C6B F10B Sm1B 119.3(7)
C7B O3B Sm2B 126.7(8)
C7B O3B Sm1B 132.0(9)
Sm2B O3B Sm1B 101.2(4)
O3B C7B C9B 109.8(11)
O3B C7B C8B 103.8(9)
C9B C7B C8B 113.1(9)
F14B C8B F15B 108.6(12)
F14B C8B F13B 105.3(12)
F15B C8B F13B 106.6(11)
F14B C8B C7B 109.4(9)
F15B C8B C7B 113.3(11)
F13B C8B C7B 113.2(11)
F17B C9B F16B 110.1(15)
F17B C9B F18B 107.8(14)
F16B C9B F18B 102.6(14)
F17B C9B C7B 110.0(13)
F16B C9B C7B 111.6(12)
F18B C9B C7B 114.4(14)
C13B O5B Sm2B 127.3(8)
C13B O5B Sm3B 129.6(8)
Sm2B O5B Sm3B 101.2(3)
O5B C13B C15B 110.9(10)
O5B C13B C14B 108.5(10)
C15B C13B C14B 115.7(11)
F26B C14B F25B 104.3(13)
F26B C14B F27B 108.0(13)
F25B C14B F27B 103.9(12)
F26B C14B C13B 115.0(12)
F25B C14B C13B 112.2(11)
F27B C14B C13B 112.5(12)
F30B C15B F28B 109.9(12)
F30B C15B F29B 107.5(12)
F28B C15B F29B 107.6(13)
F30B C15B C13B 112.1(12)
F28B C15B C13B 109.8(11)
F29B C15B C13B 109.8(12)
C19B O7B Sm2B 162.5(10)
O7B C19B C21B 114.5(8)
O7B C19B C20B 114.3(8)
C21B C19B C20B 126.2(8)
F37B C20B F39B 110.8(11)
F37B C20B F38B 107.6(6)
F39B C20B F38B 107.6(6)
F37B C20B C19B 100.8(8)
F39B C20B C19B 114.9(7)
F38B C20B C19B 114.9(8)
F41B C21B F42B 115.0(10)
F41B C21B F40B 107.4(5)
F42B C21B F40B 107.0(6)
F41B C21B C19B 115.3(7)
F42B C21B C19B 105.7(8)
F40B C21B C19B 105.7(8)
C10B O4B Sm3B 140.1(9)
C10B O4B Sm1B 120.7(8)
Sm3B O4B Sm1B 99.1(3)
O4B C10B C11B 106.6(10)
O4B C10B C12B 110.2(10)
C11B C10B C12B 112.0(10)
F21B C11B F19B 106.3(12)
F21B C11B F20B 106.2(11)
F19B C11B F20B 108.4(11)
F21B C11B C10B 114.0(11)
F19B C11B C10B 112.2(11)
F20B C11B C10B 109.5(11)
F24B C12B F22B 107.3(11)
F24B C12B F23B 107.5(11)
F22B C12B F23B 106.8(11)
F24B C12B C10B 112.4(11)
F22B C12B C10B 111.9(10)
F23B C12B C10B 110.6(11)
C12B F22B Sm1B 115.2(7)
C16B O6B Sm2B 168.2(10)
O6B C16B C18B 120.8(7)
O6B C16B C17B 105.7(8)
C18B C16B C17B 119.2(6)
F31B C17B F33B 103.8(13)
F31B C17B F32B 108.3(14)
F33B C17B F32B 102.2(13)
F31B C17B C16B 112.3(8)
F33B C17B C16B 116.2(11)
F32B C17B C16B 113.1(11)
F34B C18B F36B 108.1(6)
F34B C18B F35B 112.7(10)
F36B C18B F35B 108.2(6)
F34B C18B C16B 106.5(8)
F36B C18B C16B 106.9(9)
F35B C18B C16B 114.2(6)
C1SB O1SB C4SB 107.6(11)
C1SB O1SB Sm1B 125.0(8)
C4SB O1SB Sm1B 127.3(9)
O1SB C1SB C2SB 107.8(12)
C3SB C2SB C1SB 103.9(13)
C4SB C3SB C2SB 110.1(13)
C3SB C4SB O1SB 104.1(12)
C1SA O1SA C4SA 110.1(11)
C1SA O1SA Sm1A 124.9(7)
C4SA O1SA Sm1A 124.0(10)
O1SA C1SA C2SA 108.1(9)
C1SA C2SA C3SA 98.5(8)
C4SA C3SA C2SA 106.7(10)
C3SA C4SA O1SA 102.1(12)
C5SA O2SA C8SA 104.2(12)
C5SA O2SA Sm3A 121.7(9)
C8SA O2SA Sm3A 134.0(10)
O2SA C5SA C6SA 106.9(12)
C5SA C6SA C7SA 102.1(11)
C8SA C7SA C6SA 108.6(11)
C7SA C8SA O2SA 102.1(11)
C5SB O2SB C8SB 108.2(13)
C5SB O2SB Sm3B 127.1(11)
C8SB O2SB Sm3B 123.4(10)
O2SB C5SB C6SB 107.0(15)
C5SB C6SB C7SB 98.2(16)
C8SB C7SB C6SB 104.0(16)
C7SB C8SB O2SB 100.6(14)
C9SB O3SB C12Z 105.9(11)
C9SB O3SB Sm3B 122.6(7)
C12Z O3SB Sm3B 130.8(10)
O3SB C9SB C10Z 108.6(8)
C11Z C10Z C9SB 102.8(8)
C12Z C11Z C10Z 108.9(13)
C11Z C12Z O3SB 101.3(13)
C10Q O3SA C11Q 115.8(9)
C10Q O3SA Sm3A 122.4(6)
C11Q O3SA Sm3A 121.5(7)
O3SA C10Q C9SA 107.2(5)
O3SA C11Q C12Q 112.3(14)

loop_
_geom_bond_atom_site_label_1
_geom_bond_atom_site_label_2
_geom_bond_distance
Sm1A O3A 2.486(11)
Sm1A O1A 2.555(10)
Sm1A O1SA 2.558(12)
Sm1A O4A 2.571(13)
Sm1A O2A 2.605(11)
Sm1A F10A 2.720(11)
Sm1A F4A 2.728(10)
Sm1A Sm2A 3.7253(12)
Sm1A Sm3A 3.8026(12)
Sm2A O7A 2.155(11)
Sm2A O6A 2.201(11)
Sm2A O3A 2.350(10)
Sm2A O5A 2.364(10)
Sm2A O2A 2.477(11)
Sm2A O1A 2.512(10)
Sm2A Sm3A 3.7568(11)
Sm3A O4A 2.410(12)
Sm3A O5A 2.519(10)
Sm3A O2SA 2.590(11)
Sm3A O3SA 2.596(5)
Sm3A O2A 2.617(11)
Sm3A O1A 2.663(10)
Sm3A F28A 2.894(11)
Sm2B O7B 2.116(11)
Sm2B O6B 2.144(8)
Sm2B O3B 2.340(11)
Sm2B O5B 2.347(10)
Sm2B O1B 2.490(10)
Sm2B O2B 2.528(10)
Sm2B Sm1B 3.7265(12)
Sm2B Sm3B 3.7684(12)
Sm1B O3B 2.482(12)
Sm1B O4B 2.512(11)
Sm1B O1SB 2.567(11)
Sm1B O1B 2.562(6)
Sm1B O2B 2.605(10)
Sm1B F10B 2.697(9)
Sm1B F4B 2.736(11)
Sm1B F22B 2.906(10)
Sm1B Sm3B 3.7947(12)
Sm3B O4B 2.475(10)
Sm3B O5B 2.529(11)
Sm3B O3SB 2.545(11)
Sm3B O2SB 2.550(14)
Sm3B O2B 2.594(10)
Sm3B O1B 2.641(6)
O7A C19A 1.395(14)
C19A C20A 1.536(13)
C19A C21A 1.538(7)
C20A F37A 1.322(6)
C20A F38A 1.321(6)
C20A F39A 1.322(6)
C21A F42A 1.320(6)
C21A F41A 1.321(6)
C21A F40A 1.322(6)
O1A C1A 1.408(13)
C1A C3A 1.527(14)
C1A C2A 1.536(12)
C2A F1A 1.323(5)
C2A F3A 1.326(6)
C2A F2A 1.327(6)
C3A F6A 1.311(14)
C3A F4A 1.324(13)
C3A F5A 1.343(13)
O2A C4A 1.406(14)
C4A C5A 1.507(15)
C4A C6A 1.517(15)
C5A F8A 1.314(15)
C5A F7A 1.333(14)
C5A F9A 1.349(15)
C6A F11A 1.304(14)
C6A F10A 1.321(15)
C6A F12A 1.350(15)
O3A C7A 1.398(14)
C7A C8A 1.522(15)
C7A C9A 1.531(15)
C8A F14A 1.320(15)
C8A F15A 1.326(15)
C8A F13A 1.345(14)
C9A F17A 1.330(15)
C9A F18A 1.332(15)
C9A F16A 1.345(15)
O4A C10A 1.385(14)
C10A C12A 1.510(15)
C10A C11A 1.537(15)
C11A F20A 1.327(15)
C11A F19A 1.335(15)
C11A F21A 1.344(15)
C12A F23A 1.338(15)
C12A F22A 1.337(16)
C12A F24A 1.347(15)
O5A C13A 1.384(13)
C13A C14A 1.520(15)
C13A C15A 1.526(14)
C14A F25A 1.306(14)
C14A F27A 1.319(15)
C14A F26A 1.345(14)
C15A F30A 1.322(14)
C15A F29A 1.336(15)
C15A F28A 1.341(14)
O6A C16A 1.373(15)
C16A C17A 1.516(15)
C16A C18A 1.518(15)
C17A F31A 1.321(14)
C17A F32A 1.334(15)
C17A F33A 1.335(16)
C18A F34A 1.307(15)
C18A F36A 1.315(15)
C18A F35A 1.342(15)
O1B C1B 1.4296(14)
C1B C3B 1.5397(14)
C1B C2B 1.5398(14)
C2B F1B 1.318(6)
C2B F3B 1.320(6)
C2B F2B 1.325(6)
C3B F4B 1.300(11)
C3B F5B 1.323(6)
C3B F6B 1.325(6)
O2B C4B 1.397(13)
C4B C6B 1.518(14)
C4B C5B 1.535(14)
C5B F7B 1.329(14)
C5B F9B 1.335(14)
C5B F8B 1.337(14)
C6B F11B 1.323(14)
C6B F12B 1.339(14)
C6B F10B 1.366(14)
O3B C7B 1.410(14)
C7B C9B 1.528(15)
C7B C8B 1.540(3)
C8B F14B 1.328(14)
C8B F15B 1.339(14)
C8B F13B 1.343(15)
C9B F17B 1.321(16)
C9B F16B 1.332(16)
C9B F18B 1.337(16)
O5B C13B 1.403(14)
C13B C15B 1.515(15)
C13B C14B 1.516(15)
C14B F26B 1.321(15)
C14B F25B 1.337(15)
C14B F27B 1.351(15)
C15B F30B 1.317(15)
C15B F28B 1.323(14)
C15B F29B 1.346(15)
O7B C19B 1.366(13)
C19B C21B 1.507(10)
C19B C20B 1.515(10)
C20B F37B 1.322(6)
C20B F39B 1.324(6)
C20B F38B 1.325(6)
C21B F41B 1.3205(14)
C21B F42B 1.325(6)
C21B F40B 1.327(6)
O4B C10B 1.382(14)
C10B C11B 1.529(15)
C10B C12B 1.535(14)
C11B F21B 1.329(14)
C11B F19B 1.337(15)
C11B F20B 1.350(14)
C12B F24B 1.321(14)
C12B F22B 1.335(14)
C12B F23B 1.344(14)
O6B C16B 1.417(6)
C16B C18B 1.527(6)
C16B C17B 1.540(3)
C17B F31B 1.325(12)
C17B F33B 1.336(15)
C17B F32B 1.339(15)
C18B F34B 1.320(6)
C18B F36B 1.321(6)
C18B F35B 1.321(6)
O1SB C1SB 1.430(15)
O1SB C4SB 1.512(16)
C1SB C2SB 1.497(17)
C2SB C3SB 1.494(18)
C3SB C4SB 1.480(19)
O1SA C1SA 1.425(16)
O1SA C4SA 1.497(17)
C1SA C2SA 1.526(7)
C2SA C3SA 1.540(3)
C3SA C4SA 1.486(18)
O2SA C5SA 1.436(17)
O2SA C8SA 1.523(17)
C5SA C6SA 1.523(18)
C6SA C7SA 1.540(3)
C7SA C8SA 1.493(19)
O2SB C5SB 1.429(19)
O2SB C8SB 1.547(17)
C5SB C6SB 1.51(2)
C6SB C7SB 1.532(19)
C7SB C8SB 1.50(2)
O3SB C9SB 1.428(14)
O3SB C12Z 1.534(17)
C9SB C10Z 1.540(3)
C10Z C11Z 1.516(16)
C11Z C12Z 1.505(19)
O3SA C10Q 1.428(7)
O3SA C11Q 1.431(5)
C10Q C9SA 1.539(6)
C11Q C12Q 1.535(7)
